data_7127981
loop_
_publ_author_name
'Qiu, Xianfan'
'Xu, Liugen'
'Wang, Shuxia'
'Dai, Ying'
'Feng, Yunqiu'
'Gong, Chang'
'Tao, Chuanzhou'

_publ_section_title
;
 Copper-catalyzed borylative aminomethylation of C-C double and triple
 bonds with N,O-acetal.
;
_journal_issue 26
_journal_name_full 'Chemical communications (Cambridge, England)'
_journal_page_first 3279
_journal_page_last 3282
_journal_paper_doi 10.1039/d1cc00093d
_journal_volume 57
_journal_year 2021
_chemical_formula_sum 'C29 H36 B N O2'
_chemical_formula_weight 441.40
_space_group_crystal_system monoclinic
_space_group_IT_number 14
_space_group_name_Hall '-P 2yn'
_space_group_name_H-M_alt 'P 1 21/n 1'
_atom_sites_solution_hydrogens geom
_atom_sites_solution_primary direct
_atom_sites_solution_secondary difmap
_audit_creation_method SHELXL-2016/6
_audit_update_record
;
2021-01-07 deposited with the CCDC.	2021-02-23 downloaded from the CCDC.
;
_cell_angle_alpha 90
_cell_angle_beta 92.47(2)
_cell_angle_gamma 90
_cell_formula_units_Z 4
_cell_length_a 11.246(16)
_cell_length_b 11.153(16)
_cell_length_c 20.85(3)
_cell_measurement_reflns_used 4186
_cell_measurement_temperature 296(2)
_cell_measurement_theta_max 25.311
_cell_measurement_theta_min 2.581
_cell_volume 2613(6)
_computing_cell_refinement 'SMART(Bruker, 2000)'
_computing_data_collection 'SMART(Bruker, 2000)'
_computing_data_reduction 'SMART(Bruker, 2000)'
_computing_molecular_graphics 'SHELXTL, DIAMOND 3.0'
_computing_publication_material SHELXTL
_computing_structure_refinement 'SHELXL-2016/6 (Sheldrick, 2016)'
_computing_structure_solution 'SHELXT 2014/5 (Sheldrick, 2014)'
_diffrn_ambient_temperature 296(2)
_diffrn_measured_fraction_theta_full 1.000
_diffrn_measured_fraction_theta_max 0.981
_diffrn_measurement_device_type 'CCD area detector'
_diffrn_measurement_method 'phi and omega scans'
_diffrn_radiation_type MoK\a
_diffrn_radiation_wavelength 0.71073
_diffrn_reflns_av_R_equivalents 0.0290
_diffrn_reflns_av_unetI/netI 0.0376
_diffrn_reflns_Laue_measured_fraction_full 1.000
_diffrn_reflns_Laue_measured_fraction_max 0.981
_diffrn_reflns_limit_h_max 14
_diffrn_reflns_limit_h_min -10
_diffrn_reflns_limit_k_max 14
_diffrn_reflns_limit_k_min -12
_diffrn_reflns_limit_l_max 27
_diffrn_reflns_limit_l_min -27
_diffrn_reflns_number 15226
_diffrn_reflns_point_group_measured_fraction_full 1.000
_diffrn_reflns_point_group_measured_fraction_max 0.981
_diffrn_reflns_theta_full 25.242
_diffrn_reflns_theta_max 27.588
_diffrn_reflns_theta_min 1.956
_diffrn_source 'fine-focus sealed tube'
_exptl_absorpt_coefficient_mu 0.068
_exptl_absorpt_correction_T_max 0.995
_exptl_absorpt_correction_T_min 0.993
_exptl_absorpt_correction_type multi-scan
_exptl_crystal_colour white
_exptl_crystal_density_diffrn 1.122
_exptl_crystal_density_method 'not measured'
_exptl_crystal_description block
_exptl_crystal_F_000 952
_exptl_crystal_size_max 0.120
_exptl_crystal_size_mid 0.100
_exptl_crystal_size_min 0.090
_refine_diff_density_max 0.335
_refine_diff_density_min -0.204
_refine_diff_density_rms 0.038
_refine_ls_extinction_method none
_refine_ls_goodness_of_fit_ref 1.067
_refine_ls_hydrogen_treatment constr
_refine_ls_matrix_type full
_refine_ls_number_parameters 302
_refine_ls_number_reflns 5955
_refine_ls_number_restraints 0
_refine_ls_restrained_S_all 1.067
_refine_ls_R_factor_all 0.0858
_refine_ls_R_factor_gt 0.0550
_refine_ls_shift/su_max 0.001
_refine_ls_shift/su_mean 0.000
_refine_ls_structure_factor_coef Fsqd
_refine_ls_weighting_details 'w=1/[\s^2^(Fo^2^)+(0.1200P)^2^] where P=(Fo^2^+2Fc^2^)/3'
_refine_ls_weighting_scheme calc
_refine_ls_wR_factor_gt 0.1738
_refine_ls_wR_factor_ref 0.1986
_reflns_Friedel_coverage 0.000
_reflns_number_gt 3931
_reflns_number_total 5955
_reflns_threshold_expression 'I > 2\s(I)'
_cod_data_source_file d1cc00093d2.cif
_cod_data_source_block qxf_0m
_cod_depositor_comments 'Adding full bibliography for 7127981.cif.'
_cod_original_cell_volume 2612(7)
_cod_original_sg_symbol_H-M 'P 21/n'
_cod_database_code 7127981
_shelx_shelxl_version_number 2016/6
_shelx_space_group_comment
;
The symmetry employed for this shelxl refinement is uniquely defined
by the following loop, which should always be used as a source of
symmetry information in preference to the above space-group names.
They are only intended as comments.
;
_shelx_estimated_absorpt_t_min 0.992
_shelx_estimated_absorpt_t_max 0.994

loop_
_space_group_symop_operation_xyz
'x, y, z'
'-x+1/2, y+1/2, -z+1/2'
'-x, -y, -z'
'x-1/2, -y-1/2, z-1/2'

loop_
_atom_site_label
_atom_site_type_symbol
_atom_site_fract_x
_atom_site_fract_y
_atom_site_fract_z
_atom_site_U_iso_or_equiv
_atom_site_adp_type
_atom_site_occupancy
_atom_site_site_symmetry_order
_atom_site_calc_flag
_atom_site_refinement_flags_posn
_atom_site_refinement_flags_adp
_atom_site_refinement_flags_occupancy
_atom_site_disorder_assembly
_atom_site_disorder_group
O1 O 0.45823(10) 0.29669(12) 0.61674(6) 0.0575(4) Uani 1 1 d . . . . .
O2 O 0.30738(11) 0.26274(12) 0.68325(6) 0.0567(4) Uani 1 1 d . . . . .
N1 N 0.65499(11) 0.71154(11) 0.71739(6) 0.0393(3) Uani 1 1 d . . . . .
C1 C 0.52529(13) 0.52962(13) 0.68901(7) 0.0381(4) Uani 1 1 d . . . . .
H1 H 0.581746 0.495770 0.659400 0.046 Uiso 1 1 calc R U . . .
C2 C 0.43685(14) 0.60541(14) 0.64962(7) 0.0409(4) Uani 1 1 d . . . . .
C3 C 0.34984(16) 0.67299(17) 0.67778(10) 0.0546(5) Uani 1 1 d . . . . .
H3 H 0.348078 0.676232 0.722309 0.065 Uiso 1 1 calc R U . . .
C4 C 0.2655(2) 0.7358(2) 0.64099(14) 0.0759(7) Uani 1 1 d . . . . .
H4 H 0.207180 0.780055 0.660647 0.091 Uiso 1 1 calc R U . . .
C5 C 0.2686(2) 0.7321(2) 0.57493(14) 0.0882(8) Uani 1 1 d . . . . .
H5 H 0.212131 0.773931 0.549844 0.106 Uiso 1 1 calc R U . . .
C6 C 0.3542(2) 0.6673(3) 0.54657(11) 0.0855(8) Uani 1 1 d . . . . .
H6 H 0.356705 0.665909 0.502037 0.103 Uiso 1 1 calc R U . . .
C7 C 0.43788(18) 0.60347(19) 0.58337(9) 0.0601(5) Uani 1 1 d . . . . .
H7 H 0.495356 0.558801 0.563276 0.072 Uiso 1 1 calc R U . . .
C8 C 0.46124(14) 0.42359(14) 0.72070(7) 0.0421(4) Uani 1 1 d . . . . .
H8A H 0.397359 0.455315 0.745517 0.050 Uiso 1 1 calc R U . . .
H8B H 0.517283 0.384078 0.750393 0.050 Uiso 1 1 calc R U . . .
C9 C 0.2965(2) 0.3021(2) 0.53693(11) 0.0803(7) Uani 1 1 d . . . . .
H9A H 0.347510 0.347551 0.510306 0.120 Uiso 1 1 calc R U . . .
H9B H 0.251584 0.355897 0.562504 0.120 Uiso 1 1 calc R U . . .
H9C H 0.242893 0.254661 0.510343 0.120 Uiso 1 1 calc R U . . .
C10 C 0.37244(17) 0.21924(18) 0.58124(9) 0.0580(5) Uani 1 1 d . . . . .
C11 C 0.4393(2) 0.1282(2) 0.54241(13) 0.0867(8) Uani 1 1 d . . . . .
H11A H 0.384105 0.071370 0.523555 0.130 Uiso 1 1 calc R U . . .
H11B H 0.496341 0.087083 0.570041 0.130 Uiso 1 1 calc R U . . .
H11C H 0.479879 0.168703 0.509081 0.130 Uiso 1 1 calc R U . . .
C12 C 0.30165(18) 0.16498(18) 0.63544(10) 0.0601(5) Uani 1 1 d . . . . .
C13 C 0.17297(19) 0.1380(2) 0.61792(11) 0.0810(7) Uani 1 1 d . . . . .
H13A H 0.131575 0.211372 0.607984 0.122 Uiso 1 1 calc R U . . .
H13B H 0.137134 0.099343 0.653431 0.122 Uiso 1 1 calc R U . . .
H13C H 0.168255 0.085983 0.581196 0.122 Uiso 1 1 calc R U . . .
C14 C 0.3632(3) 0.05603(19) 0.66690(14) 0.0947(8) Uani 1 1 d . . . . .
H14A H 0.357996 -0.010886 0.637950 0.142 Uiso 1 1 calc R U . . .
H14B H 0.324879 0.036149 0.705762 0.142 Uiso 1 1 calc R U . . .
H14C H 0.445366 0.074565 0.676692 0.142 Uiso 1 1 calc R U . . .
C15 C 0.59725(13) 0.60129(14) 0.74001(7) 0.0407(4) Uani 1 1 d . . . . .
H15A H 0.544629 0.623062 0.773785 0.049 Uiso 1 1 calc R U . . .
H15B H 0.658391 0.549290 0.758900 0.049 Uiso 1 1 calc R U . . .
C16 C 0.71717(14) 0.77254(15) 0.77112(8) 0.0451(4) Uani 1 1 d . . . . .
H16A H 0.771799 0.830436 0.753990 0.054 Uiso 1 1 calc R U . . .
H16B H 0.764233 0.713856 0.795363 0.054 Uiso 1 1 calc R U . . .
C17 C 0.63773(15) 0.83654(14) 0.81648(8) 0.0432(4) Uani 1 1 d . . . . .
C18 C 0.6761(2) 0.85424(19) 0.87959(9) 0.0643(5) Uani 1 1 d . . . . .
H18 H 0.747921 0.820950 0.894453 0.077 Uiso 1 1 calc R U . . .
C19 C 0.6097(3) 0.9204(2) 0.92090(10) 0.0835(7) Uani 1 1 d . . . . .
H19 H 0.637808 0.932528 0.963015 0.100 Uiso 1 1 calc R U . . .
C20 C 0.5025(2) 0.9685(2) 0.90034(11) 0.0806(7) Uani 1 1 d . . . . .
H20 H 0.457923 1.013082 0.928347 0.097 Uiso 1 1 calc R U . . .
C21 C 0.46141(19) 0.9503(2) 0.83793(11) 0.0713(6) Uani 1 1 d . . . . .
H21 H 0.388257 0.981654 0.823807 0.086 Uiso 1 1 calc R U . . .
C22 C 0.52928(16) 0.88505(17) 0.79605(9) 0.0563(5) Uani 1 1 d . . . . .
H22 H 0.501520 0.873840 0.753806 0.068 Uiso 1 1 calc R U . . .
C23 C 0.73845(16) 0.68504(16) 0.66697(9) 0.0500(4) Uani 1 1 d . . . . .
H23A H 0.698587 0.635972 0.634195 0.060 Uiso 1 1 calc R U . . .
H23B H 0.804851 0.639274 0.685388 0.060 Uiso 1 1 calc R U . . .
C24 C 0.78553(14) 0.79782(16) 0.63605(8) 0.0455(4) Uani 1 1 d . . . . .
C25 C 0.71488(17) 0.89809(18) 0.62448(9) 0.0570(5) Uani 1 1 d . . . . .
H25 H 0.636365 0.897470 0.636777 0.068 Uiso 1 1 calc R U . . .
C26 C 0.75918(19) 0.9999(2) 0.59478(10) 0.0685(6) Uani 1 1 d . . . . .
H26 H 0.710505 1.066458 0.587805 0.082 Uiso 1 1 calc R U . . .
C27 C 0.8746(2) 1.0018(2) 0.57587(10) 0.0758(7) Uani 1 1 d . . . . .
H27 H 0.904828 1.069426 0.556165 0.091 Uiso 1 1 calc R U . . .
C28 C 0.9442(2) 0.9030(2) 0.58645(11) 0.0756(7) Uani 1 1 d . . . . .
H28 H 1.022029 0.903569 0.573121 0.091 Uiso 1 1 calc R U . . .
C29 C 0.90190(17) 0.80178(19) 0.61652(10) 0.0610(5) Uani 1 1 d . . . . .
H29 H 0.951750 0.736164 0.623667 0.073 Uiso 1 1 calc R U . . .
B1 B 0.40764(16) 0.32720(16) 0.67242(9) 0.0396(4) Uani 1 1 d . . . . .

loop_
_atom_site_aniso_label
_atom_site_aniso_U_11
_atom_site_aniso_U_22
_atom_site_aniso_U_33
_atom_site_aniso_U_23
_atom_site_aniso_U_13
_atom_site_aniso_U_12
O1 0.0492(7) 0.0645(8) 0.0599(8) -0.0207(6) 0.0147(6) -0.0200(6)
O2 0.0551(7) 0.0630(8) 0.0530(7) -0.0146(6) 0.0129(6) -0.0217(6)
N1 0.0390(7) 0.0417(7) 0.0374(7) -0.0069(6) 0.0023(5) -0.0087(5)
C1 0.0389(8) 0.0379(8) 0.0374(8) -0.0039(6) 0.0017(6) -0.0060(6)
C2 0.0412(8) 0.0398(9) 0.0415(8) 0.0013(7) -0.0006(6) -0.0122(7)
C3 0.0517(10) 0.0518(10) 0.0597(11) -0.0004(9) -0.0031(8) -0.0017(8)
C4 0.0603(12) 0.0570(12) 0.109(2) -0.0006(13) -0.0143(13) 0.0066(10)
C5 0.0851(17) 0.0753(16) 0.100(2) 0.0251(15) -0.0421(15) -0.0012(14)
C6 0.0940(18) 0.1036(19) 0.0564(13) 0.0240(13) -0.0265(13) -0.0138(16)
C7 0.0678(12) 0.0707(13) 0.0414(9) 0.0066(9) -0.0041(8) -0.0109(10)
C8 0.0474(9) 0.0403(8) 0.0381(8) 0.0004(7) -0.0017(7) -0.0054(7)
C9 0.0944(17) 0.0914(17) 0.0543(12) 0.0026(12) -0.0075(12) -0.0167(14)
C10 0.0531(10) 0.0629(12) 0.0587(11) -0.0207(9) 0.0087(9) -0.0173(9)
C11 0.0780(15) 0.0938(17) 0.0901(16) -0.0491(15) 0.0243(13) -0.0144(13)
C12 0.0623(11) 0.0568(11) 0.0616(11) -0.0156(9) 0.0068(9) -0.0189(9)
C13 0.0672(13) 0.1002(18) 0.0761(14) -0.0249(13) 0.0098(11) -0.0441(13)
C14 0.133(2) 0.0464(13) 0.1036(19) 0.0051(13) -0.0107(17) -0.0080(13)
C15 0.0408(8) 0.0427(9) 0.0384(8) -0.0010(7) -0.0021(6) -0.0063(7)
C16 0.0426(9) 0.0476(9) 0.0446(9) -0.0067(7) -0.0045(7) -0.0077(7)
C17 0.0522(9) 0.0371(8) 0.0402(8) -0.0027(7) -0.0008(7) -0.0099(7)
C18 0.0859(14) 0.0633(12) 0.0426(10) -0.0068(9) -0.0084(9) 0.0035(11)
C19 0.121(2) 0.0868(16) 0.0430(11) -0.0154(11) 0.0034(12) 0.0058(16)
C20 0.1060(19) 0.0743(15) 0.0637(14) -0.0196(12) 0.0295(13) 0.0011(14)
C21 0.0678(13) 0.0691(14) 0.0777(14) -0.0104(11) 0.0115(11) 0.0085(11)
C22 0.0588(11) 0.0592(11) 0.0506(10) -0.0104(9) -0.0006(8) 0.0008(9)
C23 0.0490(9) 0.0514(10) 0.0504(10) -0.0090(8) 0.0105(8) -0.0081(8)
C24 0.0430(9) 0.0548(10) 0.0387(8) -0.0106(7) 0.0023(7) -0.0135(7)
C25 0.0481(10) 0.0656(12) 0.0574(11) 0.0019(9) 0.0040(8) -0.0097(9)
C26 0.0741(14) 0.0662(13) 0.0642(12) 0.0123(11) -0.0103(10) -0.0115(11)
C27 0.0793(15) 0.0850(16) 0.0631(13) 0.0118(12) 0.0018(11) -0.0355(14)
C28 0.0575(12) 0.0911(18) 0.0797(15) 0.0009(13) 0.0192(11) -0.0273(12)
C29 0.0467(10) 0.0703(13) 0.0664(12) -0.0080(10) 0.0086(9) -0.0092(9)
B1 0.0398(9) 0.0372(9) 0.0418(9) 0.0011(8) 0.0012(7) -0.0033(7)

loop_
_atom_type_symbol
_atom_type_description
_atom_type_scat_dispersion_real
_atom_type_scat_dispersion_imag
_atom_type_scat_source
C C 0.0033 0.0016 'International Tables Vol C Tables 4.2.6.8 and 6.1.1.4'
H H 0.0000 0.0000 'International Tables Vol C Tables 4.2.6.8 and 6.1.1.4'
N N 0.0061 0.0033 'International Tables Vol C Tables 4.2.6.8 and 6.1.1.4'
O O 0.0106 0.0060 'International Tables Vol C Tables 4.2.6.8 and 6.1.1.4'
B B 0.0013 0.0007 'International Tables Vol C Tables 4.2.6.8 and 6.1.1.4'

loop_
_geom_angle_atom_site_label_1
_geom_angle_atom_site_label_2
_geom_angle_atom_site_label_3
_geom_angle
_geom_angle_site_symmetry_1
_geom_angle_site_symmetry_3
_geom_angle_publ_flag
B1 O1 C10 106.70(15) . . ?
B1 O2 C12 106.85(14) . . ?
C16 N1 C23 110.02(16) . . ?
C16 N1 C15 110.18(15) . . ?
C23 N1 C15 111.35(14) . . ?
C2 C1 C15 113.48(15) . . ?
C2 C1 C8 110.49(15) . . ?
C15 C1 C8 110.12(15) . . ?
C2 C1 H1 107.5 . . ?
C15 C1 H1 107.5 . . ?
C8 C1 H1 107.5 . . ?
C7 C2 C3 117.93(17) . . ?
C7 C2 C1 119.88(17) . . ?
C3 C2 C1 122.11(17) . . ?
C4 C3 C2 121.3(2) . . ?
C4 C3 H3 119.3 . . ?
C2 C3 H3 119.3 . . ?
C5 C4 C3 119.5(2) . . ?
C5 C4 H4 120.3 . . ?
C3 C4 H4 120.3 . . ?
C6 C5 C4 119.9(2) . . ?
C6 C5 H5 120.1 . . ?
C4 C5 H5 120.1 . . ?
C5 C6 C7 120.6(2) . . ?
C5 C6 H6 119.7 . . ?
C7 C6 H6 119.7 . . ?
C2 C7 C6 120.7(2) . . ?
C2 C7 H7 119.6 . . ?
C6 C7 H7 119.6 . . ?
C1 C8 B1 114.91(16) . . ?
C1 C8 H8A 108.5 . . ?
B1 C8 H8A 108.5 . . ?
C1 C8 H8B 108.5 . . ?
B1 C8 H8B 108.5 . . ?
H8A C8 H8B 107.5 . . ?
C10 C9 H9A 109.5 . . ?
C10 C9 H9B 109.5 . . ?
H9A C9 H9B 109.5 . . ?
C10 C9 H9C 109.5 . . ?
H9A C9 H9C 109.5 . . ?
H9B C9 H9C 109.5 . . ?
O1 C10 C11 109.37(18) . . ?
O1 C10 C12 102.18(17) . . ?
C11 C10 C12 114.4(2) . . ?
O1 C10 C9 106.52(19) . . ?
C11 C10 C9 110.9(2) . . ?
C12 C10 C9 112.74(19) . . ?
C10 C11 H11A 109.5 . . ?
C10 C11 H11B 109.5 . . ?
H11A C11 H11B 109.5 . . ?
C10 C11 H11C 109.5 . . ?
H11A C11 H11C 109.5 . . ?
H11B C11 H11C 109.5 . . ?
O2 C12 C13 108.94(17) . . ?
O2 C12 C14 106.92(19) . . ?
C13 C12 C14 110.9(2) . . ?
O2 C12 C10 101.35(17) . . ?
C13 C12 C10 115.05(19) . . ?
C14 C12 C10 112.9(2) . . ?
C12 C13 H13A 109.5 . . ?
C12 C13 H13B 109.5 . . ?
H13A C13 H13B 109.5 . . ?
C12 C13 H13C 109.5 . . ?
H13A C13 H13C 109.5 . . ?
H13B C13 H13C 109.5 . . ?
C12 C14 H14A 109.5 . . ?
C12 C14 H14B 109.5 . . ?
H14A C14 H14B 109.5 . . ?
C12 C14 H14C 109.5 . . ?
H14A C14 H14C 109.5 . . ?
H14B C14 H14C 109.5 . . ?
N1 C15 C1 116.04(15) . . ?
N1 C15 H15A 108.3 . . ?
C1 C15 H15A 108.3 . . ?
N1 C15 H15B 108.3 . . ?
C1 C15 H15B 108.3 . . ?
H15A C15 H15B 107.4 . . ?
N1 C16 C17 115.07(16) . . ?
N1 C16 H16A 108.5 . . ?
C17 C16 H16A 108.5 . . ?
N1 C16 H16B 108.5 . . ?
C17 C16 H16B 108.5 . . ?
H16A C16 H16B 107.5 . . ?
C18 C17 C22 118.17(17) . . ?
C18 C17 C16 119.72(17) . . ?
C22 C17 C16 121.99(17) . . ?
C19 C18 C17 121.1(2) . . ?
C19 C18 H18 119.5 . . ?
C17 C18 H18 119.5 . . ?
C20 C19 C18 120.4(2) . . ?
C20 C19 H19 119.8 . . ?
C18 C19 H19 119.8 . . ?
C19 C20 C21 119.5(2) . . ?
C19 C20 H20 120.2 . . ?
C21 C20 H20 120.2 . . ?
C20 C21 C22 120.0(2) . . ?
C20 C21 H21 120.0 . . ?
C22 C21 H21 120.0 . . ?
C17 C22 C21 120.78(19) . . ?
C17 C22 H22 119.6 . . ?
C21 C22 H22 119.6 . . ?
N1 C23 C24 112.47(16) . . ?
N1 C23 H23A 109.1 . . ?
C24 C23 H23A 109.1 . . ?
N1 C23 H23B 109.1 . . ?
C24 C23 H23B 109.1 . . ?
H23A C23 H23B 107.8 . . ?
C25 C24 C29 117.62(19) . . ?
C25 C24 C23 122.27(18) . . ?
C29 C24 C23 120.08(18) . . ?
C24 C25 C26 121.4(2) . . ?
C24 C25 H25 119.3 . . ?
C26 C25 H25 119.3 . . ?
C27 C26 C25 120.0(2) . . ?
C27 C26 H26 120.0 . . ?
C25 C26 H26 120.0 . . ?
C28 C27 C26 118.9(2) . . ?
C28 C27 H27 120.5 . . ?
C26 C27 H27 120.5 . . ?
C27 C28 C29 121.7(2) . . ?
C27 C28 H28 119.1 . . ?
C29 C28 H28 119.1 . . ?
C28 C29 C24 120.3(2) . . ?
C28 C29 H29 119.8 . . ?
C24 C29 H29 119.8 . . ?
O1 B1 O2 112.90(15) . . ?
O1 B1 C8 123.67(16) . . ?
O2 B1 C8 123.40(16) . . ?

loop_
_geom_bond_atom_site_label_1
_geom_bond_atom_site_label_2
_geom_bond_distance
_geom_bond_site_symmetry_2
_geom_bond_publ_flag
O1 B1 1.358(3) . ?
O1 C10 1.471(2) . ?
O2 B1 1.364(3) . ?
O2 C12 1.477(3) . ?
N1 C16 1.462(2) . ?
N1 C23 1.469(3) . ?
N1 C15 1.477(2) . ?
C1 C2 1.519(3) . ?
C1 C15 1.533(2) . ?
C1 C8 1.547(3) . ?
C1 H1 0.9800 . ?
C2 C7 1.382(3) . ?
C2 C3 1.386(3) . ?
C3 C4 1.384(3) . ?
C3 H3 0.9300 . ?
C4 C5 1.380(4) . ?
C4 H4 0.9300 . ?
C5 C6 1.360(4) . ?
C5 H5 0.9300 . ?
C6 C7 1.385(3) . ?
C6 H6 0.9300 . ?
C7 H7 0.9300 . ?
C8 B1 1.575(3) . ?
C8 H8A 0.9700 . ?
C8 H8B 0.9700 . ?
C9 C10 1.540(3) . ?
C9 H9A 0.9600 . ?
C9 H9B 0.9600 . ?
C9 H9C 0.9600 . ?
C10 C11 1.518(3) . ?
C10 C12 1.534(3) . ?
C11 H11A 0.9600 . ?
C11 H11B 0.9600 . ?
C11 H11C 0.9600 . ?
C12 C13 1.508(3) . ?
C12 C14 1.532(3) . ?
C13 H13A 0.9600 . ?
C13 H13B 0.9600 . ?
C13 H13C 0.9600 . ?
C14 H14A 0.9600 . ?
C14 H14B 0.9600 . ?
C14 H14C 0.9600 . ?
C15 H15A 0.9700 . ?
C15 H15B 0.9700 . ?
C16 C17 1.508(3) . ?
C16 H16A 0.9700 . ?
C16 H16B 0.9700 . ?
C17 C18 1.381(3) . ?
C17 C22 1.384(3) . ?
C18 C19 1.378(3) . ?
C18 H18 0.9300 . ?
C19 C20 1.371(4) . ?
C19 H19 0.9300 . ?
C20 C21 1.377(4) . ?
C20 H20 0.9300 . ?
C21 C22 1.390(3) . ?
C21 H21 0.9300 . ?
C22 H22 0.9300 . ?
C23 C24 1.519(3) . ?
C23 H23A 0.9700 . ?
C23 H23B 0.9700 . ?
C24 C25 1.387(3) . ?
C24 C29 1.388(3) . ?
C25 C26 1.396(3) . ?
C25 H25 0.9300 . ?
C26 C27 1.373(3) . ?
C26 H26 0.9300 . ?
C27 C28 1.365(4) . ?
C27 H27 0.9300 . ?
C28 C29 1.385(3) . ?
C28 H28 0.9300 . ?
C29 H29 0.9300 . ?

loop_
_geom_torsion_atom_site_label_1
_geom_torsion_atom_site_label_2
_geom_torsion_atom_site_label_3
_geom_torsion_atom_site_label_4
_geom_torsion
_geom_torsion_site_symmetry_1
_geom_torsion_site_symmetry_2
_geom_torsion_site_symmetry_3
_geom_torsion_site_symmetry_4
_geom_torsion_publ_flag
C15 C1 C2 C7 126.75(17) . . . . ?
C8 C1 C2 C7 -109.00(18) . . . . ?
C15 C1 C2 C3 -56.6(2) . . . . ?
C8 C1 C2 C3 67.67(19) . . . . ?
C7 C2 C3 C4 0.7(3) . . . . ?
C1 C2 C3 C4 -176.03(16) . . . . ?
C2 C3 C4 C5 -0.7(3) . . . . ?
C3 C4 C5 C6 -0.1(4) . . . . ?
C4 C5 C6 C7 0.8(4) . . . . ?
C3 C2 C7 C6 0.0(3) . . . . ?
C1 C2 C7 C6 176.81(17) . . . . ?
C5 C6 C7 C2 -0.8(3) . . . . ?
C2 C1 C8 B1 66.65(18) . . . . ?
C15 C1 C8 B1 -167.20(14) . . . . ?
B1 O1 C10 C11 -147.69(19) . . . . ?
B1 O1 C10 C12 -26.1(2) . . . . ?
B1 O1 C10 C9 92.4(2) . . . . ?
B1 O2 C12 C13 -147.41(18) . . . . ?
B1 O2 C12 C14 92.7(2) . . . . ?
B1 O2 C12 C10 -25.71(19) . . . . ?
O1 C10 C12 O2 30.78(18) . . . . ?
C11 C10 C12 O2 148.86(18) . . . . ?
C9 C10 C12 O2 -83.2(2) . . . . ?
O1 C10 C12 C13 148.12(18) . . . . ?
C11 C10 C12 C13 -93.8(2) . . . . ?
C9 C10 C12 C13 34.2(3) . . . . ?
O1 C10 C12 C14 -83.2(2) . . . . ?
C11 C10 C12 C14 34.9(2) . . . . ?
C9 C10 C12 C14 162.83(17) . . . . ?
C16 N1 C15 C1 178.26(13) . . . . ?
C23 N1 C15 C1 -59.37(19) . . . . ?
C2 C1 C15 N1 -50.51(19) . . . . ?
C8 C1 C15 N1 -174.96(13) . . . . ?
C23 N1 C16 C17 162.74(14) . . . . ?
C15 N1 C16 C17 -74.11(19) . . . . ?
N1 C16 C17 C18 153.74(17) . . . . ?
N1 C16 C17 C22 -30.2(2) . . . . ?
C22 C17 C18 C19 -1.3(3) . . . . ?
C16 C17 C18 C19 174.91(19) . . . . ?
C17 C18 C19 C20 1.2(4) . . . . ?
C18 C19 C20 C21 0.0(4) . . . . ?
C19 C20 C21 C22 -0.9(4) . . . . ?
C18 C17 C22 C21 0.4(3) . . . . ?
C16 C17 C22 C21 -175.79(17) . . . . ?
C20 C21 C22 C17 0.8(3) . . . . ?
C16 N1 C23 C24 -65.87(18) . . . . ?
C15 N1 C23 C24 171.67(13) . . . . ?
N1 C23 C24 C25 -37.4(2) . . . . ?
N1 C23 C24 C29 144.56(16) . . . . ?
C29 C24 C25 C26 -0.5(3) . . . . ?
C23 C24 C25 C26 -178.63(17) . . . . ?
C24 C25 C26 C27 0.5(3) . . . . ?
C25 C26 C27 C28 0.2(3) . . . . ?
C26 C27 C28 C29 -0.9(4) . . . . ?
C27 C28 C29 C24 1.0(3) . . . . ?
C25 C24 C29 C28 -0.2(3) . . . . ?
C23 C24 C29 C28 177.94(18) . . . . ?
C10 O1 B1 O2 10.7(2) . . . . ?
C10 O1 B1 C8 -171.31(15) . . . . ?
C12 O2 B1 O1 10.5(2) . . . . ?
C12 O2 B1 C8 -167.54(16) . . . . ?
C1 C8 B1 O1 33.8(2) . . . . ?
C1 C8 B1 O2 -148.37(16) . . . . ?
